data_7127931
loop_
_publ_author_name
'Hierlmeier, Gabriele'
'Uttendorfer, Maria K.'
'Wolf, Robert'

_publ_section_title
;
 Di-<i>tert</i>-butyldiphosphatetrahedrane as a building block for
 phosphaalkenes and phosphirenes.
;
_journal_issue 19
_journal_name_full 'Chemical communications (Cambridge, England)'
_journal_page_first 2356
_journal_page_last 2359
_journal_paper_doi 10.1039/d0cc07103j
_journal_volume 57
_journal_year 2021
_chemical_formula_moiety 'C37 H54 N2 P2'
_chemical_formula_sum 'C37 H54 N2 P2'
_chemical_formula_weight 588.76
_space_group_crystal_system monoclinic
_space_group_IT_number 14
_space_group_name_Hall '-P 2yn'
_space_group_name_H-M_alt 'P 1 21/n 1'
_atom_sites_solution_hydrogens geom
_atom_sites_solution_primary dual
_audit_creation_date 2020-06-12
_audit_creation_method
;
Olex2 1.2
(compiled 2018.05.29 svn.r3508 for OlexSys, GUI svn.r5506)
;
_audit_update_record
;
2020-10-23 deposited with the CCDC.	2020-12-09 downloaded from the CCDC.
;
_cell_angle_alpha 90
_cell_angle_beta 92.7130(10)
_cell_angle_gamma 90
_cell_formula_units_Z 4
_cell_length_a 11.8598(2)
_cell_length_b 18.0388(3)
_cell_length_c 17.3344(2)
_cell_measurement_reflns_used 11850
_cell_measurement_temperature 123.01(10)
_cell_measurement_theta_max 73.2320
_cell_measurement_theta_min 4.9050
_cell_volume 3704.31(10)
_computing_cell_refinement 'CrysAlisPro 1.171.41.21a (Rigaku OD, 2019)'
_computing_data_collection 'CrysAlisPro 1.171.41.21a (Rigaku OD, 2019)'
_computing_data_reduction 'CrysAlisPro 1.171.41.21a (Rigaku OD, 2019)'
_computing_molecular_graphics 'Olex2 (Dolomanov et al., 2009)'
_computing_publication_material 'Olex2 (Dolomanov et al., 2009)'
_computing_structure_refinement 'ShelXL (Sheldrick, 2015)'
_computing_structure_solution 'ShelXT (Sheldrick, 2015)'
_diffrn_ambient_environment N~2~
_diffrn_ambient_temperature 123.01(10)
_diffrn_detector 'CCD plate'
_diffrn_detector_area_resol_mean 5.1773
_diffrn_detector_type Atlas
_diffrn_measured_fraction_theta_full 0.999
_diffrn_measured_fraction_theta_max 0.977
_diffrn_measurement_details
;
List of Runs (angles in degrees, time in seconds):

  # Type    Start    End  Width  t~exp~   \w     \q     \k     \f   Frames
#--------------------------------------------------------------------------
  1  \w   -113.00 -28.00   1.00    1.00    --  -41.42 -77.00 -90.00   85
  2  \w     37.00  86.00   1.00    1.00    --   41.42  37.00-180.00   49
  3  \w     -9.00  82.00   1.00    1.00    --   41.42 -99.00 120.00   91
  4  \w     52.00  99.00   1.00    4.00    --  106.46 -94.00 -30.00   47
  5  \w     30.00  69.00   1.00    4.00    --  106.46 -30.00-120.00   39
  6  \w     82.00 117.00   1.00    4.00    --  106.46  45.00  90.00   35
  7  \w     33.00  58.00   1.00    4.00    --  106.46 -30.00   0.00   25
  8  \w     52.00 108.00   1.00    4.00    --  106.46-125.00 120.00   56
  9  \w     34.00  68.00   1.00    4.00    --  106.46 -30.00 -90.00   34
 10  \w     37.00  73.00   1.00    4.00    --  106.46 -45.00  60.00   36
 11  \w     49.00  75.00   1.00    4.00    --  106.46 -45.00-150.00   26
 12  \w     84.00 116.00   1.00    4.00    --  106.46-125.00-180.00   32
 13  \w     30.00  55.00   1.00    4.00    --  106.46 -30.00 -60.00   25
 14  \w     74.00 147.00   1.00    4.00    --  106.46  77.00-150.00   73
 15  \w     32.00  59.00   1.00    4.00    --  106.46 -30.00 150.00   27
 16  \w    114.00 156.00   1.00    4.00    --  106.46  45.00   0.00   42
 17  \w     31.00 101.00   1.00    4.00    --  106.46 -94.00-180.00   70
;
_diffrn_measurement_device 'four-circle diffractometer'
_diffrn_measurement_device_type 'SuperNova, Single source at offset/far, Atlas'
_diffrn_measurement_method '\w scans'
_diffrn_orient_matrix_type 'CrysAlisPro convention (1999,Acta A55,543-557)'
_diffrn_orient_matrix_UB_11 0.0480844000
_diffrn_orient_matrix_UB_12 0.0675685000
_diffrn_orient_matrix_UB_13 0.0448387000
_diffrn_orient_matrix_UB_21 0.0735434000
_diffrn_orient_matrix_UB_22 -0.0518236000
_diffrn_orient_matrix_UB_23 0.0520097000
_diffrn_orient_matrix_UB_31 0.0958611000
_diffrn_orient_matrix_UB_32 0.0059374000
_diffrn_orient_matrix_UB_33 -0.0566497000
_diffrn_radiation_monochromator mirror
_diffrn_radiation_probe x-ray
_diffrn_radiation_type CuK\a
_diffrn_radiation_wavelength 1.54184
_diffrn_reflns_av_R_equivalents 0.0179
_diffrn_reflns_av_unetI/netI 0.0205
_diffrn_reflns_Laue_measured_fraction_full 0.999
_diffrn_reflns_Laue_measured_fraction_max 0.977
_diffrn_reflns_limit_h_max 14
_diffrn_reflns_limit_h_min -14
_diffrn_reflns_limit_k_max 22
_diffrn_reflns_limit_k_min -21
_diffrn_reflns_limit_l_max 21
_diffrn_reflns_limit_l_min -20
_diffrn_reflns_number 16465
_diffrn_reflns_point_group_measured_fraction_full 0.999
_diffrn_reflns_point_group_measured_fraction_max 0.977
_diffrn_reflns_theta_full 67.684
_diffrn_reflns_theta_max 73.399
_diffrn_reflns_theta_min 3.538
_diffrn_source 'micro-focus sealed X-ray tube'
_diffrn_source_type 'SuperNova (Cu) X-ray Source'
_exptl_absorpt_coefficient_mu 1.238
_exptl_absorpt_correction_T_max 1.000
_exptl_absorpt_correction_T_min 0.263
_exptl_absorpt_correction_type gaussian
_exptl_absorpt_process_details
;
CrysAlisPro 1.171.41.21a (Rigaku Oxford Diffraction, 2019)
Numerical absorption correction based on gaussian integration over
			a multifaceted crystal model
Empirical absorption correction using spherical harmonics,
 implemented in SCALE3 ABSPACK scaling algorithm.
;
_exptl_crystal_colour 'clear light yellow'
_exptl_crystal_colour_lustre clear
_exptl_crystal_colour_modifier light
_exptl_crystal_colour_primary yellow
_exptl_crystal_density_diffrn 1.056
_exptl_crystal_description block
_exptl_crystal_F_000 1280
_exptl_crystal_size_max 0.702
_exptl_crystal_size_mid 0.372
_exptl_crystal_size_min 0.279
_refine_diff_density_max 0.267
_refine_diff_density_min -0.294
_refine_diff_density_rms 0.037
_refine_ls_extinction_method none
_refine_ls_goodness_of_fit_ref 1.045
_refine_ls_hydrogen_treatment constr
_refine_ls_matrix_type full
_refine_ls_number_parameters 414
_refine_ls_number_reflns 7280
_refine_ls_number_restraints 39
_refine_ls_restrained_S_all 1.044
_refine_ls_R_factor_all 0.0390
_refine_ls_R_factor_gt 0.0363
_refine_ls_shift/su_max 0.001
_refine_ls_shift/su_mean 0.000
_refine_ls_structure_factor_coef Fsqd
_refine_ls_weighting_details 'w=1/[\s^2^(Fo^2^)+(0.0509P)^2^+1.0787P] where P=(Fo^2^+2Fc^2^)/3'
_refine_ls_weighting_scheme calc
_refine_ls_wR_factor_gt 0.0964
_refine_ls_wR_factor_ref 0.0987
_reflns_Friedel_coverage 0.000
_reflns_number_gt 6722
_reflns_number_total 7280
_reflns_threshold_expression 'I > 2\s(I)'
_cod_data_source_file d0cc07103j2.cif
_cod_data_source_block gh431a_2_mp
_cod_depositor_comments 'Adding full bibliography for 7127930--7127935.cif.'
_cod_original_cell_volume 3704.30(10)
_cod_database_code 7127931
_shelx_shelxl_version_number 2014/7
_chemical_oxdiff_formula 'C37 H54 N2 P2'
_chemical_oxdiff_usercomment 'from n-hexane'
_shelx_space_group_comment
;
The symmetry employed for this shelxl refinement is uniquely defined
by the following loop, which should always be used as a source of
symmetry information in preference to the above space-group names.
They are only intended as comments.
;
_reflns_odcompleteness_completeness 99.93
_reflns_odcompleteness_iscentric 1
_reflns_odcompleteness_theta 66.97
_olex2_refinement_description
;
1. Fixed Uiso
 At 1.2 times of:
  All C(H) groups
 At 1.5 times of:
  All C(H,H,H) groups
2. Restrained distances
 C4-C3 \\sim C4A-C3 \\sim C6A-C3 \\sim C6-C3 \\sim C5A-C3 \\sim C5-C3
 with sigma of 0.02
3. Uiso/Uaniso restraints and constraints
C6A \\sim C6 \\sim C4 \\sim C4A \\sim C5 \\sim C5A: within 2A with sigma of
0.04 and sigma for terminal atoms of 0.08
4. Others
 Fixed Sof: C4(0.8) H4A(0.8) H4B(0.8) H4C(0.8) C5(0.8) H5A(0.8) H5B(0.8)
 H5C(0.8) C6(0.8) H6A(0.8) H6B(0.8) H6C(0.8) C6A(0.2) H6AA(0.2) H6AB(0.2)
 H6AC(0.2) C5A(0.2) H5AA(0.2) H5AB(0.2) H5AC(0.2) C4A(0.2) H4AA(0.2) H4AB(0.2)
 H4AC(0.2)
5.a Ternary CH refined with riding coordinates:
 C00I(H00I), C23(H23), C32(H32), C35(H35)
5.b Aromatic/amide H refined with riding coordinates:
 C12(H12), C16(H16), C18(H18), C13(H13), C17(H17), C28(H28), C30(H30), C29(H29)
5.c Idealised Me refined as rotating group:
 C24(H24A,H24B,H24C), C21(H21A,H21B,H21C), C9(H9A,H9B,H9C), C25(H25A,H25B,
 H25C), C22(H22A,H22B,H22C), C34(H34A,H34B,H34C), C10(H10A,H10B,H10C), C33(H33A,
 H33B,H33C), C8(H8A,H8B,H8C), C4(H4A,H4B,H4C), C5(H5A,H5B,H5C), C36(H36A,H36B,
 H36C), C6(H6A,H6B,H6C), C37(H37A,H37B,H37C), C6A(H6AA,H6AB,H6AC), C5A(H5AA,
 H5AB,H5AC), C4A(H4AA,H4AB,H4AC)
;
_olex2_submission_special_instructions 'No special instructions were received'
_oxdiff_exptl_absorpt_empirical_details
;
Empirical correction (ABSPACK) includes:
- Absorption correction using spherical harmonics
- Frame scaling
;
_oxdiff_exptl_absorpt_empirical_full_max 1.267
_oxdiff_exptl_absorpt_empirical_full_min 0.802

loop_
_space_group_symop_operation_xyz
'x, y, z'
'-x+1/2, y+1/2, -z+1/2'
'-x, -y, -z'
'x-1/2, -y-1/2, z-1/2'

loop_
_atom_site_label
_atom_site_type_symbol
_atom_site_fract_x
_atom_site_fract_y
_atom_site_fract_z
_atom_site_U_iso_or_equiv
_atom_site_adp_type
_atom_site_occupancy
_atom_site_site_symmetry_order
_atom_site_calc_flag
_atom_site_refinement_flags_posn
_atom_site_refinement_flags_adp
_atom_site_refinement_flags_occupancy
_atom_site_disorder_assembly
_atom_site_disorder_group
P2 P 0.30956(3) 0.26284(2) 0.70584(2) 0.02454(9) Uani 1 1 d . . . . .
P1 P 0.34843(3) 0.37398(2) 0.65894(2) 0.03066(10) Uani 1 1 d . . . . .
N2 N 0.29144(8) 0.51638(6) 0.69301(6) 0.0237(2) Uani 1 1 d . . . . .
N1 N 0.21018(9) 0.44404(6) 0.77323(6) 0.0246(2) Uani 1 1 d . . . . .
C15 C 0.31654(11) 0.55349(6) 0.55983(7) 0.0266(2) Uani 1 1 d . . . . .
C14 C 0.36346(10) 0.54219(6) 0.63427(7) 0.0243(2) Uani 1 1 d . . . . .
C11 C 0.27967(10) 0.44267(7) 0.71190(7) 0.0230(2) Uani 1 1 d . . . . .
C19 C 0.47727(11) 0.55487(7) 0.65501(7) 0.0275(3) Uani 1 1 d . . . . .
C26 C 0.17769(10) 0.38105(7) 0.81747(7) 0.0243(2) Uani 1 1 d . . . . .
C31 C 0.07731(10) 0.34497(7) 0.79633(7) 0.0287(3) Uani 1 1 d . . . . .
C1 C 0.42910(11) 0.21153(7) 0.66651(7) 0.0284(3) Uani 1 1 d . . . . .
C2 C 0.34084(11) 0.20761(7) 0.61966(7) 0.0286(3) Uani 1 1 d . . . . .
C12 C 0.23114(11) 0.56127(7) 0.74082(7) 0.0273(3) Uani 1 1 d . . . . .
H12 H 0.2265 0.6127 0.7390 0.033 Uiso 1 1 calc R . . . .
C16 C 0.38922(12) 0.57882(7) 0.50434(7) 0.0305(3) Uani 1 1 d . . . . .
H16 H 0.3613 0.5866 0.4540 0.037 Uiso 1 1 calc R . . . .
C18 C 0.54518(11) 0.58113(7) 0.59742(8) 0.0316(3) Uani 1 1 d . . . . .
H18 H 0.6209 0.5912 0.6093 0.038 Uiso 1 1 calc R . . . .
C13 C 0.18063(11) 0.51652(7) 0.79017(7) 0.0290(3) Uani 1 1 d . . . . .
H13 H 0.1340 0.5313 0.8290 0.035 Uiso 1 1 calc R . . . .
C27 C 0.24729(11) 0.36019(7) 0.88105(7) 0.0297(3) Uani 1 1 d . . . . .
C00I C 0.19165(12) 0.54225(8) 0.54077(8) 0.0322(3) Uani 1 1 d . . . . .
H00I H 0.1611 0.5124 0.5822 0.039 Uiso 1 1 calc R . . . .
C17 C 0.50176(12) 0.59238(7) 0.52315(8) 0.0323(3) Uani 1 1 d . . . . .
H17 H 0.5487 0.6093 0.4854 0.039 Uiso 1 1 calc R . . . .
C23 C 0.52527(11) 0.54173(8) 0.73650(8) 0.0348(3) Uani 1 1 d . . . . .
H23 H 0.4684 0.5147 0.7646 0.042 Uiso 1 1 calc R . . . .
C28 C 0.21510(13) 0.29772(8) 0.92187(8) 0.0360(3) Uani 1 1 d . . . . .
H28 H 0.2601 0.2815 0.9639 0.043 Uiso 1 1 calc R . . . .
C30 C 0.04883(12) 0.28327(8) 0.83961(8) 0.0344(3) Uani 1 1 d . . . . .
H30 H -0.0176 0.2577 0.8269 0.041 Uiso 1 1 calc R . . . .
C32 C 0.35375(13) 0.40261(9) 0.90485(8) 0.0397(3) Uani 1 1 d . . . . .
H32 H 0.3517 0.4496 0.8765 0.048 Uiso 1 1 calc R . . . .
C3 C 0.55175(12) 0.19466(8) 0.68447(9) 0.0386(3) Uani 1 1 d D . . . .
C29 C 0.11768(13) 0.25961(8) 0.90098(8) 0.0371(3) Uani 1 1 d . . . . .
H29 H 0.0983 0.2176 0.9285 0.045 Uiso 1 1 calc R . . . .
C35 C 0.00071(12) 0.37180(9) 0.72946(9) 0.0395(3) Uani 1 1 d . . . . .
H35 H 0.0351 0.4163 0.7084 0.047 Uiso 1 1 calc R . . . .
C7 C 0.28502(14) 0.18214(8) 0.54444(8) 0.0381(3) Uani 1 1 d . . . . .
C24 C 0.63206(14) 0.49436(10) 0.73774(10) 0.0481(4) Uani 1 1 d . . . . .
H24A H 0.6163 0.4485 0.7113 0.072 Uiso 1 1 calc GR . . . .
H24B H 0.6567 0.4843 0.7903 0.072 Uiso 1 1 calc GR . . . .
H24C H 0.6903 0.5205 0.7124 0.072 Uiso 1 1 calc GR . . . .
C21 C 0.13138(14) 0.61736(9) 0.53986(10) 0.0445(4) Uani 1 1 d . . . . .
H21A H 0.1429 0.6408 0.5893 0.067 Uiso 1 1 calc GR . . . .
H21B H 0.0520 0.6101 0.5289 0.067 Uiso 1 1 calc GR . . . .
H21C H 0.1614 0.6483 0.5007 0.067 Uiso 1 1 calc GR . . . .
C9 C 0.17190(15) 0.14630(10) 0.56165(9) 0.0482(4) Uani 1 1 d . . . . .
H9A H 0.1848 0.1045 0.5951 0.072 Uiso 1 1 calc GR . . . .
H9B H 0.1346 0.1302 0.5142 0.072 Uiso 1 1 calc GR . . . .
H9C H 0.1253 0.1818 0.5864 0.072 Uiso 1 1 calc GR . . . .
C25 C 0.54710(15) 0.61511(10) 0.77809(9) 0.0489(4) Uani 1 1 d . . . . .
H25A H 0.6041 0.6423 0.7526 0.073 Uiso 1 1 calc GR . . . .
H25B H 0.5723 0.6057 0.8306 0.073 Uiso 1 1 calc GR . . . .
H25C H 0.4787 0.6436 0.7773 0.073 Uiso 1 1 calc GR . . . .
C22 C 0.16879(15) 0.50068(10) 0.46487(9) 0.0491(4) Uani 1 1 d . . . . .
H22A H 0.2017 0.5274 0.4236 0.074 Uiso 1 1 calc GR . . . .
H22B H 0.0888 0.4965 0.4545 0.074 Uiso 1 1 calc GR . . . .
H22C H 0.2015 0.4521 0.4688 0.074 Uiso 1 1 calc GR . . . .
C34 C 0.35906(16) 0.42113(11) 0.99099(10) 0.0529(4) Uani 1 1 d . . . . .
H34A H 0.2919 0.4473 1.0036 0.079 Uiso 1 1 calc GR . . . .
H34B H 0.4238 0.4517 1.0030 0.079 Uiso 1 1 calc GR . . . .
H34C H 0.3648 0.3761 1.0204 0.079 Uiso 1 1 calc GR . . . .
C10 C 0.35879(19) 0.12603(11) 0.50378(10) 0.0573(5) Uani 1 1 d . . . . .
H10A H 0.4289 0.1490 0.4918 0.086 Uiso 1 1 calc GR . . . .
H10B H 0.3202 0.1096 0.4569 0.086 Uiso 1 1 calc GR . . . .
H10C H 0.3735 0.0843 0.5371 0.086 Uiso 1 1 calc GR . . . .
C33 C 0.45832(14) 0.36123(13) 0.88246(10) 0.0574(5) Uani 1 1 d . . . . .
H33A H 0.4629 0.3148 0.9095 0.086 Uiso 1 1 calc GR . . . .
H33B H 0.5241 0.3904 0.8959 0.086 Uiso 1 1 calc GR . . . .
H33C H 0.4543 0.3523 0.8278 0.086 Uiso 1 1 calc GR . . . .
C8 C 0.2639(2) 0.24976(10) 0.49241(10) 0.0588(5) Uani 1 1 d . . . . .
H8A H 0.2188 0.2852 0.5185 0.088 Uiso 1 1 calc GR . . . .
H8B H 0.2248 0.2346 0.4453 0.088 Uiso 1 1 calc GR . . . .
H8C H 0.3348 0.2719 0.4809 0.088 Uiso 1 1 calc GR . . . .
C4 C 0.5923(4) 0.1343(2) 0.6302(3) 0.0522(11) Uani 0.8 1 d D U P A 1
H4A H 0.5463 0.0909 0.6347 0.078 Uiso 0.8 1 calc GR . P A 1
H4B H 0.6695 0.1222 0.6438 0.078 Uiso 0.8 1 calc GR . P A 1
H4C H 0.5865 0.1520 0.5779 0.078 Uiso 0.8 1 calc GR . P A 1
C5 C 0.5625(2) 0.16508(16) 0.76803(18) 0.0514(7) Uani 0.8 1 d D U P A 1
H5A H 0.5332 0.2012 0.8025 0.077 Uiso 0.8 1 calc GR . P A 1
H5B H 0.6405 0.1558 0.7820 0.077 Uiso 0.8 1 calc GR . P A 1
H5C H 0.5204 0.1198 0.7715 0.077 Uiso 0.8 1 calc GR . P A 1
C36 C -0.0110(2) 0.31579(15) 0.66557(11) 0.0839(8) Uani 1 1 d . . . . .
H36A H 0.0625 0.3025 0.6492 0.126 Uiso 1 1 calc GR . . . .
H36B H -0.0546 0.3366 0.6229 0.126 Uiso 1 1 calc GR . . . .
H36C H -0.0482 0.2724 0.6838 0.126 Uiso 1 1 calc GR . . . .
C6 C 0.6198(5) 0.2656(3) 0.6771(3) 0.0702(14) Uani 0.8 1 d D U P A 1
H6A H 0.6093 0.2847 0.6256 0.105 Uiso 0.8 1 calc GR . P A 1
H6B H 0.6984 0.2553 0.6879 0.105 Uiso 0.8 1 calc GR . P A 1
H6C H 0.5947 0.3017 0.7132 0.105 Uiso 0.8 1 calc GR . P A 1
C37 C -0.1134(2) 0.3930(2) 0.75571(15) 0.1016(11) Uani 1 1 d . . . . .
H37A H -0.1493 0.3503 0.7767 0.152 Uiso 1 1 calc GR . . . .
H37B H -0.1587 0.4116 0.7126 0.152 Uiso 1 1 calc GR . . . .
H37C H -0.1054 0.4308 0.7946 0.152 Uiso 1 1 calc GR . . . .
C6A C 0.615(2) 0.2561(11) 0.6426(11) 0.083(7) Uani 0.2 1 d D U P A 2
H6AA H 0.5973 0.2531 0.5881 0.125 Uiso 0.2 1 calc GR . P A 2
H6AB H 0.6951 0.2497 0.6521 0.125 Uiso 0.2 1 calc GR . P A 2
H6AC H 0.5931 0.3037 0.6615 0.125 Uiso 0.2 1 calc GR . P A 2
C5A C 0.5895(11) 0.2064(12) 0.7694(6) 0.091(5) Uani 0.2 1 d D U P A 2
H5AA H 0.5847 0.2582 0.7819 0.136 Uiso 0.2 1 calc GR . P A 2
H5AB H 0.6661 0.1900 0.7778 0.136 Uiso 0.2 1 calc GR . P A 2
H5AC H 0.5414 0.1786 0.8017 0.136 Uiso 0.2 1 calc GR . P A 2
C4A C 0.597(2) 0.1235(10) 0.6543(14) 0.089(9) Uani 0.2 1 d D U P A 2
H4AA H 0.5645 0.0826 0.6809 0.134 Uiso 0.2 1 calc GR . P A 2
H4AB H 0.6776 0.1226 0.6627 0.134 Uiso 0.2 1 calc GR . P A 2
H4AC H 0.5780 0.1196 0.6000 0.134 Uiso 0.2 1 calc GR . P A 2

loop_
_atom_site_aniso_label
_atom_site_aniso_U_11
_atom_site_aniso_U_22
_atom_site_aniso_U_33
_atom_site_aniso_U_23
_atom_site_aniso_U_13
_atom_site_aniso_U_12
P2 0.02762(16) 0.02206(16) 0.02442(16) 0.00200(11) 0.00626(11) 0.00060(11)
P1 0.04200(19) 0.02144(16) 0.03007(17) 0.00251(12) 0.01784(14) 0.00237(12)
N2 0.0271(5) 0.0214(5) 0.0233(5) 0.0026(4) 0.0080(4) 0.0010(4)
N1 0.0277(5) 0.0241(5) 0.0228(5) 0.0039(4) 0.0078(4) 0.0018(4)
C15 0.0353(6) 0.0184(5) 0.0266(6) -0.0010(4) 0.0071(5) -0.0016(5)
C14 0.0298(6) 0.0184(5) 0.0254(6) 0.0011(4) 0.0097(5) -0.0003(4)
C11 0.0239(5) 0.0235(6) 0.0218(5) 0.0032(4) 0.0041(4) 0.0003(4)
C19 0.0300(6) 0.0228(6) 0.0304(6) -0.0002(5) 0.0085(5) 0.0022(5)
C26 0.0271(6) 0.0237(6) 0.0228(5) 0.0035(4) 0.0082(4) 0.0023(5)
C31 0.0261(6) 0.0288(6) 0.0318(6) 0.0048(5) 0.0067(5) 0.0029(5)
C1 0.0318(6) 0.0223(6) 0.0319(6) 0.0007(5) 0.0095(5) 0.0006(5)
C2 0.0358(7) 0.0232(6) 0.0274(6) 0.0003(5) 0.0085(5) -0.0028(5)
C12 0.0318(6) 0.0228(6) 0.0280(6) 0.0012(5) 0.0083(5) 0.0036(5)
C16 0.0475(8) 0.0216(6) 0.0231(6) -0.0007(5) 0.0101(5) -0.0027(5)
C18 0.0295(6) 0.0271(6) 0.0393(7) -0.0016(5) 0.0135(5) -0.0008(5)
C13 0.0332(6) 0.0268(6) 0.0281(6) 0.0009(5) 0.0119(5) 0.0048(5)
C27 0.0344(7) 0.0299(6) 0.0248(6) 0.0026(5) 0.0025(5) 0.0004(5)
C00I 0.0377(7) 0.0312(7) 0.0279(6) 0.0023(5) 0.0020(5) -0.0048(5)
C17 0.0432(7) 0.0223(6) 0.0332(7) -0.0023(5) 0.0207(6) -0.0032(5)
C23 0.0292(6) 0.0407(8) 0.0348(7) 0.0057(6) 0.0039(5) 0.0015(6)
C28 0.0492(8) 0.0326(7) 0.0260(6) 0.0086(5) -0.0014(6) 0.0009(6)
C30 0.0313(6) 0.0311(7) 0.0413(7) 0.0044(6) 0.0080(5) -0.0040(5)
C32 0.0434(8) 0.0423(8) 0.0325(7) 0.0071(6) -0.0072(6) -0.0082(6)
C3 0.0302(7) 0.0352(7) 0.0506(8) 0.0008(6) 0.0058(6) 0.0042(6)
C29 0.0504(8) 0.0275(7) 0.0343(7) 0.0091(5) 0.0094(6) -0.0033(6)
C35 0.0307(7) 0.0391(8) 0.0479(8) 0.0134(6) -0.0056(6) -0.0001(6)
C7 0.0527(8) 0.0351(7) 0.0265(6) -0.0018(6) 0.0029(6) -0.0107(6)
C24 0.0400(8) 0.0485(9) 0.0555(9) 0.0052(8) -0.0029(7) 0.0100(7)
C21 0.0416(8) 0.0406(8) 0.0504(9) 0.0021(7) -0.0070(7) 0.0029(6)
C9 0.0533(9) 0.0518(9) 0.0385(8) -0.0002(7) -0.0081(7) -0.0166(8)
C25 0.0542(9) 0.0563(10) 0.0356(8) -0.0073(7) -0.0046(7) 0.0084(8)
C22 0.0501(9) 0.0557(10) 0.0414(8) -0.0126(7) 0.0007(7) -0.0145(8)
C34 0.0575(10) 0.0574(11) 0.0430(9) -0.0129(8) -0.0043(7) -0.0093(8)
C10 0.0819(13) 0.0538(10) 0.0373(8) -0.0161(7) 0.0157(8) -0.0109(9)
C33 0.0387(8) 0.0912(14) 0.0419(9) -0.0104(9) -0.0033(7) -0.0068(9)
C8 0.0944(15) 0.0473(10) 0.0333(8) 0.0082(7) -0.0128(8) -0.0185(10)
C4 0.0393(19) 0.0522(18) 0.0668(19) -0.0012(13) 0.0188(18) 0.0171(12)
C5 0.0360(14) 0.0606(16) 0.0567(14) 0.0019(12) -0.0079(10) 0.0112(11)
C36 0.1036(18) 0.1038(19) 0.0414(10) -0.0038(11) -0.0266(11) 0.0493(15)
C6 0.0296(16) 0.0402(18) 0.140(4) 0.007(2) -0.002(2) -0.0088(11)
C37 0.0575(13) 0.175(3) 0.0706(14) -0.0005(17) -0.0093(11) 0.0642(17)
C6A 0.029(6) 0.056(8) 0.16(2) -0.017(11) -0.027(11) -0.003(5)
C5A 0.043(7) 0.184(19) 0.044(6) 0.011(10) -0.009(5) 0.022(10)
C4A 0.053(9) 0.057(9) 0.15(2) -0.029(12) -0.044(12) 0.015(8)

loop_
_atom_type_symbol
_atom_type_description
_atom_type_scat_dispersion_real
_atom_type_scat_dispersion_imag
_atom_type_scat_source
C C 0.0181 0.0091 'International Tables Vol C Tables 4.2.6.8 and 6.1.1.4'
H H 0.0000 0.0000 'International Tables Vol C Tables 4.2.6.8 and 6.1.1.4'
N N 0.0311 0.0180 'International Tables Vol C Tables 4.2.6.8 and 6.1.1.4'
P P 0.2955 0.4335 'International Tables Vol C Tables 4.2.6.8 and 6.1.1.4'

loop_
_exptl_crystal_face_index_h
_exptl_crystal_face_index_k
_exptl_crystal_face_index_l
_exptl_crystal_face_perp_dist
-6 1 -6 0.1236
-2 1 -11 0.2458
6 1 5 0.1234
-4 0 10 0.3805
-8 -1 2 0.2914
2 11 -2 0.2006
1 12 0 0.2064
-2 11 4 0.2645
6 -3 -8 0.2535
-1 -12 -1 0.1496
7 -1 5 0.1349
4 -1 9 0.1996
0 -12 0 0.1478
-2 -7 -8 0.1443

loop_
_geom_angle_atom_site_label_1
_geom_angle_atom_site_label_2
_geom_angle_atom_site_label_3
_geom_angle
_geom_angle_site_symmetry_1
_geom_angle_site_symmetry_3
_geom_angle_publ_flag
C1 P2 P1 98.09(4) . . ?
C2 P2 P1 97.92(4) . . ?
C2 P2 C1 41.03(6) . . ?
C11 P1 P2 109.55(4) . . ?
C11 N2 C14 123.45(10) . . ?
C11 N2 C12 111.20(10) . . ?
C12 N2 C14 125.24(10) . . ?
C11 N1 C26 125.81(10) . . ?
C11 N1 C13 110.29(10) . . ?
C13 N1 C26 123.79(10) . . ?
C14 C15 C16 116.86(12) . . ?
C14 C15 C00I 121.65(11) . . ?
C16 C15 C00I 121.43(12) . . ?
C15 C14 N2 118.55(11) . . ?
C15 C14 C19 123.45(11) . . ?
C19 C14 N2 117.99(11) . . ?
N2 C11 P1 119.96(8) . . ?
N1 C11 P1 136.30(9) . . ?
N1 C11 N2 103.73(10) . . ?
C14 C19 C23 121.93(11) . . ?
C18 C19 C14 117.02(12) . . ?
C18 C19 C23 121.05(12) . . ?
C31 C26 N1 118.58(11) . . ?
C31 C26 C27 123.24(11) . . ?
C27 C26 N1 118.15(11) . . ?
C26 C31 C30 117.30(12) . . ?
C26 C31 C35 121.73(12) . . ?
C30 C31 C35 120.97(12) . . ?
C2 C1 P2 69.39(8) . . ?
C2 C1 C3 149.67(13) . . ?
C3 C1 P2 140.83(10) . . ?
C1 C2 P2 69.58(8) . . ?
C1 C2 C7 150.24(13) . . ?
C7 C2 P2 140.14(11) . . ?
C13 C12 N2 106.85(11) . . ?
C17 C16 C15 121.06(12) . . ?
C17 C18 C19 121.03(13) . . ?
C12 C13 N1 107.92(10) . . ?
C26 C27 C32 122.13(12) . . ?
C28 C27 C26 116.91(12) . . ?
C28 C27 C32 120.96(12) . . ?
C15 C00I C21 109.55(11) . . ?
C15 C00I C22 112.66(12) . . ?
C22 C00I C21 111.20(13) . . ?
C18 C17 C16 120.57(11) . . ?
C19 C23 C24 112.03(12) . . ?
C19 C23 C25 110.66(12) . . ?
C25 C23 C24 110.93(13) . . ?
C29 C28 C27 121.09(13) . . ?
C29 C30 C31 120.89(13) . . ?
C27 C32 C34 111.79(13) . . ?
C33 C32 C27 111.29(14) . . ?
C33 C32 C34 111.22(14) . . ?
C1 C3 C4 110.2(2) . . ?
C1 C3 C5 107.47(15) . . ?
C1 C3 C6 108.9(3) . . ?
C1 C3 C6A 104.3(10) . . ?
C1 C3 C5A 114.0(5) . . ?
C4 C3 C5 108.5(2) . . ?
C6 C3 C4 111.3(3) . . ?
C6 C3 C5 110.4(3) . . ?
C5A C3 C6A 103.1(10) . . ?
C4A C3 C1 117.4(10) . . ?
C4A C3 C6A 105.1(15) . . ?
C4A C3 C5A 111.2(12) . . ?
C30 C29 C28 120.48(13) . . ?
C36 C35 C31 112.33(13) . . ?
C37 C35 C31 111.49(15) . . ?
C37 C35 C36 110.07(19) . . ?
C2 C7 C9 108.26(11) . . ?
C2 C7 C10 111.27(14) . . ?
C2 C7 C8 108.67(12) . . ?
C9 C7 C10 109.61(14) . . ?
C8 C7 C9 109.31(15) . . ?
C8 C7 C10 109.68(14) . . ?

loop_
_geom_bond_atom_site_label_1
_geom_bond_atom_site_label_2
_geom_bond_distance
_geom_bond_site_symmetry_2
_geom_bond_publ_flag
P2 P1 2.2200(4) . ?
P2 C1 1.8502(13) . ?
P2 C2 1.8479(13) . ?
P1 C11 1.7647(12) . ?
N2 C14 1.4371(14) . ?
N2 C11 1.3780(15) . ?
N2 C12 1.3821(16) . ?
N1 C11 1.3759(15) . ?
N1 C26 1.4337(15) . ?
N1 C13 1.3885(16) . ?
C15 C14 1.3958(18) . ?
C15 C16 1.3983(17) . ?
C15 C00I 1.5158(19) . ?
C14 C19 1.3992(18) . ?
C19 C18 1.3949(18) . ?
C19 C23 1.5165(18) . ?
C26 C31 1.3907(18) . ?
C26 C27 1.3970(18) . ?
C31 C30 1.3927(18) . ?
C31 C35 1.5177(19) . ?
C1 C2 1.2960(19) . ?
C1 C3 1.5042(19) . ?
C2 C7 1.5060(19) . ?
C12 C13 1.3381(18) . ?
C16 C17 1.381(2) . ?
C18 C17 1.379(2) . ?
C27 C28 1.3935(19) . ?
C27 C32 1.5168(19) . ?
C00I C21 1.532(2) . ?
C00I C22 1.527(2) . ?
C23 C24 1.527(2) . ?
C23 C25 1.523(2) . ?
C28 C29 1.378(2) . ?
C30 C29 1.378(2) . ?
C32 C34 1.529(2) . ?
C32 C33 1.514(2) . ?
C3 C4 1.531(4) . ?
C3 C5 1.543(3) . ?
C3 C6 1.522(4) . ?
C3 C6A 1.541(14) . ?
C3 C5A 1.533(10) . ?
C3 C4A 1.495(13) . ?
C35 C36 1.501(3) . ?
C35 C37 1.498(3) . ?
C7 C9 1.531(2) . ?
C7 C10 1.531(2) . ?
C7 C8 1.531(2) . ?

loop_
_exptl_oxdiff_crystal_face_indexfrac_h
_exptl_oxdiff_crystal_face_indexfrac_k
_exptl_oxdiff_crystal_face_indexfrac_l
_exptl_oxdiff_crystal_face_x
_exptl_oxdiff_crystal_face_y
_exptl_oxdiff_crystal_face_z
-6.2169 0.9902 -6.1261 -0.5067 -0.8271 -0.2430
-2.0276 1.4502 -10.6062 -0.4751 -0.7759 0.4151
6.4938 1.4160 5.4270 0.6513 0.6865 0.3235
-3.6368 -0.2879 10.1495 0.2608 0.2753 -0.9253
-7.6050 -1.3499 1.6945 -0.3809 -0.4012 -0.8330
2.3166 11.0753 -1.5483 0.7903 -0.4841 0.3755
1.0814 11.5961 0.1213 0.8410 -0.5151 0.1656
-2.0431 10.5438 4.0333 0.7950 -0.4869 -0.3617
5.6447 -2.5044 -7.6460 -0.2406 0.1472 0.9594
-0.5024 -11.6509 -0.8790 -0.8508 0.5211 -0.0675
6.7294 -0.8506 4.9286 0.4871 0.7953 0.3608
4.2723 -1.3026 8.9645 0.5194 0.8479 -0.1060
-0.0350 -11.7148 0.0444 -0.7912 0.6068 -0.0754
-1.7701 -7.3614 -8.2256 -0.9513 -0.1765 0.2526
